data_1518043
loop_
_publ_author_name
'Merlo, F'

_publ_section_title
;
 The crystal structure of Sr2Pb3 and Sr3Pb5'
;
_journal_name_full 'Revue de Chimie Minerale'
_journal_page_first 78
_journal_page_last 84
_journal_volume 21
_journal_year 1984
_chemical_formula_sum 'Pb3 Sr2'
_chemical_formula_weight 796.84
_space_group_IT_number 127
_symmetry_cell_setting tetragonal
_symmetry_Int_Tables_number 127
_symmetry_space_group_name_Hall '-P 4 2ab'
_symmetry_space_group_name_H-M 'P 4/m b m'
_cell_angle_alpha 90
_cell_angle_beta 90
_cell_angle_gamma 90
_cell_formula_units_Z 2
_cell_length_a 8.367(4)
_cell_length_b 8.367(4)
_cell_length_c 4.883(3)
_cell_volume 341.8(3)
_diffrn_ambient_temperature 293
_diffrn_radiation_probe x-ray
_diffrn_radiation_type MoK\a
_diffrn_radiation_wavelength 0.71069
_exptl_absorpt_coefficient_mu 88.999
_exptl_crystal_density_diffrn 7.743
_exptl_crystal_F_000 644
_refine_ls_number_reflns 243
_refine_ls_R_factor_gt 0.038
_refine_ls_wR_factor_gt 0.031
_cod_data_source_file RCM-1984-21-78-84-1.cif
_cod_data_source_block Sr2Pb3
_cod_original_cell_volume 341.8(4)
_cod_database_code 1518043

loop_
_symmetry_equiv_pos_site_id
_symmetry_equiv_pos_as_xyz
1 x,y,z
2 -y,x,z
3 -x,-y,z
4 y,-x,z
5 1/2+x,1/2-y,-z
6 1/2+y,1/2+x,-z
7 1/2-x,1/2+y,-z
8 1/2-y,1/2-x,-z
9 -x,-y,-z
10 y,-x,-z
11 x,y,-z
12 -y,x,-z
13 1/2-x,1/2+y,z
14 1/2-y,1/2-x,z
15 1/2+x,1/2-y,z
16 1/2+y,1/2+x,z

loop_
_atom_site_aniso_label
_atom_site_aniso_U_11
_atom_site_aniso_U_22
_atom_site_aniso_U_33
_atom_site_aniso_U_23
_atom_site_aniso_U_13
_atom_site_aniso_U_12
Pb1 0.0156(5) 0.0156(5) 0.0216(9) 0.0000 0.0000 -0.0010(10)
Pb2 0.0201(9) 0.0201(9) 0.049(2) 0.0000 0.0000 0.0000
Sr 0.025(2) 0.025(2) 0.025(3) 0.0000 0.0000 -0.010(2)

loop_
_atom_site_label
_atom_site_type_symbol
_atom_site_thermal_displace_type
_atom_site_fract_x
_atom_site_fract_y
_atom_site_fract_z
_atom_site_occupancy
_atom_site_U_iso_or_equiv
Pb1 Pb Uani 0.37140(10) 0.87140(10) 0.50000 1.000 0.0176(4)
Pb2 Pb Uani 0.00000 0.00000 0.50000 1.000 0.0297(8)
Sr Sr Uani 0.1734(3) 0.6734(3) 0.00000 1.000 0.0250(14)

loop_
_atom_type_symbol
_atom_type_description
_atom_type_scat_dispersion_real
_atom_type_scat_dispersion_imag
_atom_type_scat_source
Pb Pb -3.3944 10.1111 ' International Tables Vol C Tables 4.2.6.8 and 6.1.1.4'
Sr Sr -1.5307 3.2498 ' International Tables Vol C Tables 4.2.6.8 and 6.1.1.4'
